data_7057099
loop_
_publ_author_name
'Huang, Bo'
'Wang, Nan'
'Yang, Kang'
'Ke, Degang'
'Fang, Yajun'
'Hu, Xunliang'
'Wu, Baolin'
'Xiao, Zicheng'
'Wu, Pingfan'
'Wei, Yongge'

_publ_section_title
;
 Stepwise syntheses and supramolecular assemblies of a series of
 polyoxovanadate hybrids with various architectures
;
_journal_issue 8
_journal_name_full 'New Journal of Chemistry'
_journal_page_first 5853
_journal_paper_doi 10.1039/C7NJ04727D
_journal_volume 42
_journal_year 2018
_chemical_formula_moiety 'C38 H36 N2 O25 V6, C32 H72 N2'
_chemical_formula_sum 'C70 H108 N4 O25 V6'
_chemical_formula_weight 1711.24
_space_group_crystal_system triclinic
_space_group_IT_number 2
_space_group_name_Hall '-P 1'
_space_group_name_H-M_alt 'P -1'
_symmetry_space_group_name_Hall '-P 1'
_symmetry_space_group_name_H-M 'P -1'
_atom_sites_solution_hydrogens geom
_atom_sites_solution_primary direct
_atom_sites_solution_secondary difmap
_audit_creation_date 2017-05-03
_audit_creation_method
;
  Olex2 1.1
  (compiled 2011.11.01 svn.r2039, GUI svn.r3906)
;
_audit_update_record
;
2017-08-17 deposited with the CCDC.
2018-02-26 downloaded from the CCDC.
;
_cell_angle_alpha 66.339(6)
_cell_angle_beta 78.031(5)
_cell_angle_gamma 67.630(7)
_cell_formula_units_Z 1
_cell_length_a 12.0059(8)
_cell_length_b 13.8979(12)
_cell_length_c 14.0548(7)
_cell_measurement_reflns_used 4396
_cell_measurement_temperature 107.2
_cell_measurement_theta_max 29.3056
_cell_measurement_theta_min 2.9921
_cell_volume 1982.2(3)
_computing_cell_refinement
;
CrysAlisPro, Agilent Technologies,
Version 1.171.35.11 (release 16-05-2011 CrysAlis171 .NET)
(compiled May 16 2011,17:55:39)
;
_computing_data_collection
;
CrysAlisPro, Agilent Technologies,
Version 1.171.35.11 (release 16-05-2011 CrysAlis171 .NET)
(compiled May 16 2011,17:55:39)
;
_computing_data_reduction
;
CrysAlisPro, Agilent Technologies,
Version 1.171.35.11 (release 16-05-2011 CrysAlis171 .NET)
(compiled May 16 2011,17:55:39)
;
_computing_molecular_graphics
;
O. V. Dolomanov, L. J. Bourhis, R. J. Gildea, J. A. K. Howard and H. Puschmann,
OLEX2: a complete structure solution, refinement and analysis program.
J. Appl. Cryst. (2009). 42, 339-341.
;
_computing_publication_material
;
O. V. Dolomanov, L. J. Bourhis, R. J. Gildea, J. A. K. Howard and H. Puschmann,
OLEX2: a complete structure solution, refinement and analysis program.
J. Appl. Cryst. (2009). 42, 339-341.
;
_computing_structure_refinement
;
XL, G.M. Sheldrick, Acta Cryst.
(2008). A64, 112-122
;
_computing_structure_solution 'SHELXS-97 (Sheldrick, 1990)'
_diffrn_ambient_temperature 107.2
_diffrn_detector_area_resol_mean 16.0971
_diffrn_measured_fraction_theta_full 0.998
_diffrn_measured_fraction_theta_max 0.998
_diffrn_measurement_details
;
#__ type_ start__ end____ width___ exp.time_
  1 omega  -40.00  -15.00   1.0000   10.0000
omega____ theta____ kappa____ phi______ frames
    -      -15.9046   77.0000 -180.0000 25

#__ type_ start__ end____ width___ exp.time_
  2 omega  -72.00  -45.00   1.0000   10.0000
omega____ theta____ kappa____ phi______ frames
    -      -15.9046  -37.0000    0.0000 27

#__ type_ start__ end____ width___ exp.time_
  3 omega   -5.00   25.00   1.0000   10.0000
omega____ theta____ kappa____ phi______ frames
    -       21.1390   77.0000   90.0000 30

#__ type_ start__ end____ width___ exp.time_
  4 omega   20.00   48.00   1.0000   10.0000
omega____ theta____ kappa____ phi______ frames
    -       21.1390  -77.0000  120.0000 28

#__ type_ start__ end____ width___ exp.time_
  5 omega  -50.00   39.00   1.0000   10.0000
omega____ theta____ kappa____ phi______ frames
    -       21.1390  -37.0000   60.0000 89

#__ type_ start__ end____ width___ exp.time_
  6 omega  -46.00  -20.00   1.0000   10.0000
omega____ theta____ kappa____ phi______ frames
    -       21.1390  -77.0000  120.0000 26

#__ type_ start__ end____ width___ exp.time_
  7 omega  -42.00   51.00   1.0000   10.0000
omega____ theta____ kappa____ phi______ frames
    -       21.1390  -77.0000 -150.0000 93

#__ type_ start__ end____ width___ exp.time_
  8 omega   -4.00   91.00   1.0000   10.0000
omega____ theta____ kappa____ phi______ frames
    -       21.1390   77.0000  -30.0000 95
;
_diffrn_measurement_device_type 'Xcalibur, Eos, Gemini'
_diffrn_measurement_method '\w scans'
_diffrn_orient_matrix_UB_11 -0.0119413000
_diffrn_orient_matrix_UB_12 -0.0491072000
_diffrn_orient_matrix_UB_13 0.0085117000
_diffrn_orient_matrix_UB_21 -0.0626384000
_diffrn_orient_matrix_UB_22 0.0305079000
_diffrn_orient_matrix_UB_23 -0.0030383000
_diffrn_orient_matrix_UB_31 0.0057564000
_diffrn_orient_matrix_UB_32 0.0119824000
_diffrn_orient_matrix_UB_33 -0.0544683000
_diffrn_radiation_monochromator graphite
_diffrn_radiation_type 'Mo K\a'
_diffrn_radiation_wavelength 0.7107
_diffrn_reflns_av_R_equivalents 0.0352
_diffrn_reflns_av_unetI/netI 0.0568
_diffrn_reflns_limit_h_max 14
_diffrn_reflns_limit_h_min -14
_diffrn_reflns_limit_k_max 17
_diffrn_reflns_limit_k_min -13
_diffrn_reflns_limit_l_max 17
_diffrn_reflns_limit_l_min -16
_diffrn_reflns_number 14862
_diffrn_reflns_theta_full 25.99
_diffrn_reflns_theta_max 25.99
_diffrn_reflns_theta_min 3.00
_diffrn_source 'Enhance (Mo) X-ray Source'
_exptl_absorpt_coefficient_mu 0.755
_exptl_absorpt_correction_T_max 1.00000
_exptl_absorpt_correction_T_min 0.95635
_exptl_absorpt_correction_type multi-scan
_exptl_absorpt_process_details
;
CrysAlisPro, Agilent Technologies,
Version 1.171.35.11 (release 16-05-2011 CrysAlis171 .NET)
(compiled May 16 2011,17:55:39)
Empirical absorption correction using spherical harmonics,
 implemented in SCALE3 ABSPACK scaling algorithm.
;
_exptl_crystal_colour orange
_exptl_crystal_density_diffrn 1.434
_exptl_crystal_density_method 'not measured'
_exptl_crystal_description block
_exptl_crystal_F_000 894
_exptl_crystal_size_max 0.55
_exptl_crystal_size_mid 0.24
_exptl_crystal_size_min 0.12
_refine_diff_density_max 1.157
_refine_diff_density_min -0.664
_refine_diff_density_rms 0.097
_refine_ls_extinction_method none
_refine_ls_goodness_of_fit_ref 1.175
_refine_ls_hydrogen_treatment mixed
_refine_ls_matrix_type full
_refine_ls_number_parameters 636
_refine_ls_number_reflns 7776
_refine_ls_number_restraints 564
_refine_ls_restrained_S_all 1.157
_refine_ls_R_factor_all 0.0769
_refine_ls_R_factor_gt 0.0673
_refine_ls_shift/su_max 0.001
_refine_ls_shift/su_mean 0.000
_refine_ls_structure_factor_coef Fsqd
_refine_ls_weighting_details 'calc w=1/[\s^2^(Fo^2^)+(0.0000P)^2^+11.1045P] where P=(Fo^2^+2Fc^2^)/3'
_refine_ls_weighting_scheme calc
_refine_ls_wR_factor_gt 0.1571
_refine_ls_wR_factor_ref 0.1614
_reflns_number_gt 6740
_reflns_number_total 7776
_reflns_threshold_expression >2sigma(I)
_cod_data_source_file c7nj04727d2.cif
_cod_data_source_block exp_4931
_cod_depositor_comments 'Adding full bibliography for 7057098--7057101.cif.'
_cod_original_cell_volume 1982.2(2)
_cod_database_code 7057099
_reflns_odcompleteness_completeness 99.85
_reflns_odcompleteness_iscentric 1
_reflns_odcompleteness_theta 26.32

loop_
_space_group_symop_id
_space_group_symop_operation_xyz
1 'x, y, z'
2 '-x, -y, -z'

loop_
_atom_site_label
_atom_site_type_symbol
_atom_site_fract_x
_atom_site_fract_y
_atom_site_fract_z
_atom_site_U_iso_or_equiv
_atom_site_adp_type
_atom_site_occupancy
_atom_site_symmetry_multiplicity
_atom_site_calc_flag
_atom_site_refinement_flags
_atom_site_disorder_assembly
_atom_site_disorder_group
V1 V 0.69342(7) 0.39489(7) 0.02895(6) 0.01798(19) Uani 1 1 d . . .
V2 V 0.44548(7) 0.36434(6) -0.00384(6) 0.01809(19) Uani 1 1 d . . .
V3 V 0.53416(7) 0.57247(6) -0.17349(6) 0.01736(18) Uani 1 1 d . . .
O4 O 0.6237(3) 0.3524(3) 0.1657(2) 0.0200(7) Uani 1 1 d . . .
O8 O 0.6237(3) 0.2908(3) 0.0079(2) 0.0185(7) Uani 1 1 d . . .
O1 O 0.5000 0.5000 0.0000 0.0153(9) Uani 1 2 d S . .
O3 O 0.5773(3) 0.6659(3) -0.1335(2) 0.0209(7) Uani 1 1 d . . .
O10 O 0.4981(3) 0.4376(3) -0.1552(2) 0.0182(7) Uani 1 1 d . . .
O2 O 0.7021(3) 0.5178(3) 0.0335(2) 0.0201(7) Uani 1 1 d . . .
O9 O 0.6992(3) 0.4584(3) -0.1261(2) 0.0171(6) Uani 1 1 d . . .
O7 O 0.4191(3) 0.2668(3) -0.0202(3) 0.0259(8) Uani 1 1 d . . .
O5 O 0.8292(3) 0.3098(3) 0.0416(3) 0.0247(7) Uani 1 1 d . . .
O11 O 0.7812(3) 0.2967(3) -0.3448(2) 0.0237(7) Uani 1 1 d . . .
O6 O 0.5721(3) 0.6065(3) -0.2956(2) 0.0238(7) Uani 1 1 d . . .
C4 C 0.6996(4) 0.3051(4) -0.1724(3) 0.0189(9) Uani 1 1 d . . .
O13 O 0.8618(4) 0.1564(3) -0.5184(3) 0.0417(10) Uani 1 1 d . . .
O12 O 0.6534(4) 0.2313(3) -0.3786(3) 0.0390(10) Uani 1 1 d . . .
C13 C 0.7975(5) 0.2241(4) -0.5896(4) 0.0269(11) Uani 1 1 d . . .
C6 C 0.7133(5) 0.2905(4) -0.4073(4) 0.0261(11) Uani 1 1 d . . .
C7 C 0.7177(4) 0.3754(4) -0.5150(4) 0.0243(10) Uani 1 1 d . . .
N1 N 0.7684(4) 0.1987(3) -0.6640(3) 0.0248(9) Uani 1 1 d . . .
H1 H 0.7214 0.2531 -0.7098 0.030 Uiso 1 1 calc R . .
C10 C 0.7065(5) 0.5401(4) -0.7119(4) 0.0294(11) Uani 1 1 d . . .
H10 H 0.7036 0.5949 -0.7778 0.035 Uiso 1 1 calc R . .
C2 C 0.7628(4) 0.3870(4) -0.1836(4) 0.0195(9) Uani 1 1 d . . .
H2A H 0.8436 0.3453 -0.1596 0.023 Uiso 1 1 calc R . .
H2B H 0.7702 0.4320 -0.2566 0.023 Uiso 1 1 calc R . .
C11 C 0.7421(4) 0.4296(4) -0.7021(4) 0.0262(11) Uani 1 1 d . . .
H11 H 0.7624 0.4108 -0.7615 0.031 Uiso 1 1 calc R . .
C1 C 0.6924(4) 0.2291(4) -0.0573(3) 0.0215(10) Uani 1 1 d . . .
H1A H 0.6559 0.1754 -0.0514 0.026 Uiso 1 1 calc R . .
H1B H 0.7734 0.1883 -0.0336 0.026 Uiso 1 1 calc R . .
C12 C 0.7479(4) 0.3450(4) -0.6029(4) 0.0240(10) Uani 1 1 d . . .
C15 C 0.9013(5) 0.0026(4) -0.6221(4) 0.0275(11) Uani 1 1 d . . .
H15 H 0.9415 0.0084 -0.5758 0.033 Uiso 1 1 calc R . .
C16 C 0.9354(5) -0.0972(5) -0.6391(5) 0.0374(14) Uani 1 1 d . . .
H16 H 0.9992 -0.1576 -0.6045 0.045 Uiso 1 1 calc R . .
C3 C 0.5717(4) 0.3677(4) -0.2116(4) 0.0191(9) Uani 1 1 d . . .
H3A H 0.5769 0.4126 -0.2848 0.023 Uiso 1 1 calc R . .
H3B H 0.5344 0.3141 -0.2046 0.023 Uiso 1 1 calc R . .
C9 C 0.6754(5) 0.5696(5) -0.6249(4) 0.0340(12) Uani 1 1 d . . .
H9 H 0.6507 0.6441 -0.6320 0.041 Uiso 1 1 calc R . .
C5 C 0.7740(4) 0.2305(4) -0.2351(4) 0.0234(10) Uani 1 1 d . . .
H5A H 0.8547 0.1910 -0.2105 0.028 Uiso 1 1 calc R . .
H5B H 0.7368 0.1759 -0.2250 0.028 Uiso 1 1 calc R . .
C14 C 0.8072(4) 0.0929(4) -0.6741(4) 0.0249(11) Uani 1 1 d . . .
C8 C 0.6813(5) 0.4865(5) -0.5251(4) 0.0313(12) Uani 1 1 d . . .
H8 H 0.6608 0.5060 -0.4661 0.038 Uiso 1 1 calc R . .
C19 C 0.7474(5) 0.0835(4) -0.7440(4) 0.0330(12) Uani 1 1 d . . .
H19 H 0.6839 0.1440 -0.7789 0.040 Uiso 1 1 calc R . .
C18 C 0.7826(6) -0.0154(5) -0.7611(5) 0.0402(14) Uani 1 1 d . . .
H18 H 0.7439 -0.0205 -0.8090 0.048 Uiso 1 1 calc R . .
C17 C 0.8752(6) -0.1073(5) -0.7075(5) 0.0401(14) Uani 1 1 d . . .
H17 H 0.8966 -0.1747 -0.7171 0.048 Uiso 1 1 calc R . .
C20 C 0.9302(11) 0.8285(13) -0.1990(10) 0.034(3) Uani 0.50 1 d PDU A -1
H20A H 1.0152 0.7857 -0.2033 0.041 Uiso 0.50 1 calc PR A -1
H20B H 0.9167 0.8992 -0.2565 0.041 Uiso 0.50 1 calc PR A -1
N2 N 0.8574(7) 0.7665(7) -0.2123(7) 0.0321(18) Uani 0.50 1 d PDU A -1
C24 C 0.7243(9) 0.8349(9) -0.2115(10) 0.038(2) Uani 0.50 1 d PDU A -1
H24A H 0.6982 0.8373 -0.1421 0.045 Uiso 0.50 1 calc PR A -1
H24B H 0.6800 0.7963 -0.2245 0.045 Uiso 0.50 1 calc PR A -1
C21 C 0.9015(11) 0.8508(10) -0.0984(9) 0.035(2) Uani 0.50 1 d PDU A -1
H21A H 0.9257 0.7807 -0.0406 0.043 Uiso 0.50 1 calc PR A -1
H21B H 0.8150 0.8857 -0.0892 0.043 Uiso 0.50 1 calc PR A -1
C22 C 0.9657(10) 0.9256(8) -0.0979(8) 0.035(2) Uani 0.50 1 d PDU A -1
H22A H 1.0516 0.8929 -0.1121 0.042 Uiso 0.50 1 calc PR A -1
H22B H 0.9375 0.9972 -0.1532 0.042 Uiso 0.50 1 calc PR A -1
C32 C 0.8716(9) 0.6569(8) -0.1207(9) 0.036(2) Uani 0.50 1 d PDU A -1
H32A H 0.8439 0.6730 -0.0571 0.043 Uiso 0.50 1 calc PR A -1
H32B H 0.8197 0.6217 -0.1284 0.043 Uiso 0.50 1 calc PR A -1
C23 C 0.9450(12) 0.9431(11) 0.0045(10) 0.048(3) Uani 0.50 1 d PDU A -1
H23A H 0.9817 0.9957 -0.0008 0.072 Uiso 0.50 1 calc PR A -1
H23B H 0.9803 0.8735 0.0584 0.072 Uiso 0.50 1 calc PR A -1
H23C H 0.8599 0.9712 0.0210 0.072 Uiso 0.50 1 calc PR A -1
C35 C 0.9924(14) 0.4983(15) 0.0876(10) 0.059(4) Uani 0.50 1 d PDU A -1
H35A H 0.9150 0.5543 0.0887 0.089 Uiso 0.50 1 calc PR A -1
H35B H 1.0546 0.5254 0.0883 0.089 Uiso 0.50 1 calc PR A -1
H35C H 0.9958 0.4322 0.1477 0.089 Uiso 0.50 1 calc PR A -1
C28 C 0.9047(14) 0.7472(14) -0.3142(10) 0.046(3) Uani 0.50 1 d PDU A -1
H28A H 0.9914 0.7107 -0.3124 0.055 Uiso 0.50 1 calc PR A -1
H28B H 0.8902 0.8193 -0.3699 0.055 Uiso 0.50 1 calc PR A -1
C30 C 0.929(2) 0.6426(18) -0.4298(15) 0.093(6) Uani 0.50 1 d PDU A -1
H30A H 0.9355 0.7086 -0.4882 0.111 Uiso 0.50 1 calc PR A -1
H30B H 1.0099 0.5974 -0.4067 0.111 Uiso 0.50 1 calc PR A -1
C29 C 0.8517(17) 0.6785(18) -0.3418(14) 0.073(4) Uani 0.50 1 d PDU A -1
H29A H 0.8484 0.6133 -0.2813 0.088 Uiso 0.50 1 calc PR A -1
H29B H 0.7701 0.7225 -0.3630 0.088 Uiso 0.50 1 calc PR A -1
C47 C 1.1620(15) 0.3598(14) 0.4425(13) 0.067(4) Uani 0.50 1 d PDU B -1
H47A H 1.2221 0.3950 0.4101 0.101 Uiso 0.50 1 calc PR B -1
H47B H 1.2008 0.2812 0.4760 0.101 Uiso 0.50 1 calc PR B -1
H47C H 1.1130 0.3907 0.4934 0.101 Uiso 0.50 1 calc PR B -1
C25 C 0.6891(11) 0.9536(10) -0.2888(11) 0.047(3) Uani 0.50 1 d PDU A -1
H25A H 0.7059 0.9536 -0.3594 0.056 Uiso 0.50 1 calc PR A -1
H25B H 0.7352 0.9933 -0.2800 0.056 Uiso 0.50 1 calc PR A -1
C27 C 0.5212(15) 1.0360(14) -0.1687(14) 0.056(4) Uani 0.50 1 d PDU A -1
H27A H 0.5646 1.0818 -0.1695 0.084 Uiso 0.50 1 calc PR A -1
H27B H 0.5421 0.9676 -0.1100 0.084 Uiso 0.50 1 calc PR A -1
H27C H 0.4360 1.0746 -0.1636 0.084 Uiso 0.50 1 calc PR A -1
C26 C 0.5544(11) 1.0104(14) -0.2693(12) 0.054(4) Uani 0.50 1 d PDU A -1
H26A H 0.5112 0.9629 -0.2670 0.065 Uiso 0.50 1 calc PR A -1
H26B H 0.5273 1.0796 -0.3276 0.065 Uiso 0.50 1 calc PR A -1
N3 N 1.2733(9) 0.1135(8) 0.2919(7) 0.041(2) Uani 0.50 1 d PDU B -1
C40 C 1.1713(11) 0.0829(10) 0.2763(9) 0.045(3) Uani 0.50 1 d PDU B -1
H40A H 1.1082 0.0924 0.3307 0.054 Uiso 0.50 1 calc PR B -1
H40B H 1.2016 0.0046 0.2853 0.054 Uiso 0.50 1 calc PR B -1
C36 C 1.3750(11) 0.1049(9) 0.2078(9) 0.042(3) Uani 0.50 1 d PDU B -1
H36A H 1.3402 0.1448 0.1406 0.050 Uiso 0.50 1 calc PR B -1
H36B H 1.4268 0.1423 0.2113 0.050 Uiso 0.50 1 calc PR B -1
C48 C 1.3204(11) 0.0359(11) 0.3986(9) 0.047(3) Uani 0.50 1 d PDU B -1
H48A H 1.3392 -0.0397 0.4019 0.057 Uiso 0.50 1 calc PR B -1
H48B H 1.2540 0.0485 0.4498 0.057 Uiso 0.50 1 calc PR B -1
C44 C 1.2287(12) 0.2315(10) 0.2888(10) 0.049(3) Uani 0.50 1 d PDU B -1
H44A H 1.2147 0.2809 0.2172 0.059 Uiso 0.50 1 calc PR B -1
H44B H 1.2924 0.2438 0.3102 0.059 Uiso 0.50 1 calc PR B -1
C43 C 1.1161(15) 0.1613(14) -0.0151(11) 0.074(5) Uani 0.50 1 d PDU B -1
H43A H 1.1256 0.1153 -0.0541 0.111 Uiso 0.50 1 calc PR B -1
H43B H 1.1672 0.2063 -0.0472 0.111 Uiso 0.50 1 calc PR B -1
H43C H 1.0335 0.2085 -0.0139 0.111 Uiso 0.50 1 calc PR B -1
C50 C 1.4974(16) -0.0724(15) 0.5148(13) 0.101(6) Uani 0.50 1 d PDU B -1
H50A H 1.4430 -0.0856 0.5765 0.121 Uiso 0.50 1 calc PR B -1
H50B H 1.5645 -0.0629 0.5341 0.121 Uiso 0.50 1 calc PR B -1
C42 C 1.1510(18) 0.0883(14) 0.0951(11) 0.068(4) Uani 0.50 1 d PDU B -1
H42A H 1.2378 0.0519 0.0940 0.081 Uiso 0.50 1 calc PR B -1
H42B H 1.1140 0.0306 0.1204 0.081 Uiso 0.50 1 calc PR B -1
C49 C 1.4300(13) 0.0403(15) 0.4344(12) 0.077(4) Uani 0.50 1 d PDU B -1
H49A H 1.4035 0.0974 0.4651 0.092 Uiso 0.50 1 calc PR B -1
H49B H 1.4849 0.0605 0.3746 0.092 Uiso 0.50 1 calc PR B -1
C45 C 1.1151(16) 0.2646(13) 0.3551(15) 0.064(5) Uani 0.50 1 d PDU B -1
H45A H 1.1237 0.2090 0.4248 0.077 Uiso 0.50 1 calc PR B -1
H45B H 1.0480 0.2645 0.3268 0.077 Uiso 0.50 1 calc PR B -1
C46 C 1.0847(17) 0.3789(12) 0.3623(14) 0.067(4) Uani 0.50 1 d PDU B -1
H46A H 1.1027 0.4314 0.2958 0.081 Uiso 0.50 1 calc PR B -1
H46B H 0.9999 0.4078 0.3829 0.081 Uiso 0.50 1 calc PR B -1
C41 C 1.1147(16) 0.1492(14) 0.1711(12) 0.056(4) Uani 0.50 1 d PDU B -1
H41A H 1.0276 0.1718 0.1834 0.067 Uiso 0.50 1 calc PR B -1
H41B H 1.1364 0.2164 0.1387 0.067 Uiso 0.50 1 calc PR B -1
C39 C 1.6294(12) -0.1269(10) 0.1336(12) 0.054(3) Uani 0.50 1 d PDU B -1
H39A H 1.6841 -0.1257 0.0730 0.082 Uiso 0.50 1 calc PR B -1
H39B H 1.5868 -0.1770 0.1449 0.082 Uiso 0.50 1 calc PR B -1
H39C H 1.6741 -0.1514 0.1931 0.082 Uiso 0.50 1 calc PR B -1
C34 C 1.0108(13) 0.4714(9) -0.0105(10) 0.046(3) Uani 0.50 1 d PDU A -1
H34A H 0.9514 0.4388 -0.0084 0.055 Uiso 0.50 1 calc PR A -1
H34B H 1.0902 0.4168 -0.0125 0.055 Uiso 0.50 1 calc PR A -1
C51 C 1.549(2) -0.1815(18) 0.4902(12) 0.170(14) Uani 0.50 1 d PDU B -1
H51A H 1.6091 -0.1744 0.4333 0.255 Uiso 0.50 1 calc PR B -1
H51B H 1.4848 -0.1946 0.4715 0.255 Uiso 0.50 1 calc PR B -1
H51C H 1.5846 -0.2429 0.5504 0.255 Uiso 0.50 1 calc PR B -1
C33 C 0.9995(9) 0.5751(10) -0.1096(9) 0.038(3) Uani 0.50 1 d PDU A -1
H33A H 1.0532 0.6118 -0.1082 0.045 Uiso 0.50 1 calc PR A -1
H33B H 1.0247 0.5524 -0.1697 0.045 Uiso 0.50 1 calc PR A -1
C37 C 1.4527(12) -0.0122(10) 0.2129(11) 0.038(3) Uani 0.50 1 d PDU B -1
H37A H 1.4013 -0.0538 0.2178 0.045 Uiso 0.50 1 calc PR B -1
H37B H 1.4978 -0.0497 0.2749 0.045 Uiso 0.50 1 calc PR B -1
C38 C 1.5400(12) -0.0109(10) 0.1176(9) 0.041(3) Uani 0.50 1 d PDU B -1
H38A H 1.4957 0.0147 0.0568 0.049 Uiso 0.50 1 calc PR B -1
H38B H 1.5827 0.0401 0.1059 0.049 Uiso 0.50 1 calc PR B -1
C31 C 0.884(2) 0.578(2) -0.4669(18) 0.112(9) Uani 0.50 1 d PDU A -1
H31A H 0.9322 0.5667 -0.5274 0.168 Uiso 0.50 1 calc PR A -1
H31B H 0.8014 0.6192 -0.4841 0.168 Uiso 0.50 1 calc PR A -1
H31C H 0.8887 0.5075 -0.4129 0.168 Uiso 0.50 1 calc PR A -1

loop_
_atom_site_aniso_label
_atom_site_aniso_U_11
_atom_site_aniso_U_22
_atom_site_aniso_U_33
_atom_site_aniso_U_23
_atom_site_aniso_U_13
_atom_site_aniso_U_12
V1 0.0158(4) 0.0201(4) 0.0173(4) -0.0076(3) -0.0032(3) -0.0031(3)
V2 0.0197(4) 0.0181(4) 0.0194(4) -0.0081(3) 0.0017(3) -0.0094(3)
V3 0.0198(4) 0.0153(4) 0.0141(4) -0.0040(3) -0.0004(3) -0.0047(3)
O4 0.0218(17) 0.0175(16) 0.0172(16) -0.0069(13) -0.0034(13) -0.0009(13)
O8 0.0203(16) 0.0165(16) 0.0176(15) -0.0072(13) 0.0001(13) -0.0043(13)
O1 0.017(2) 0.016(2) 0.015(2) -0.0052(17) -0.0015(17) -0.0081(18)
O3 0.0257(17) 0.0186(16) 0.0192(16) -0.0054(13) 0.0010(14) -0.0110(14)
O10 0.0194(16) 0.0159(15) 0.0190(16) -0.0062(13) -0.0026(13) -0.0050(13)
O2 0.0188(16) 0.0238(17) 0.0210(16) -0.0099(14) -0.0013(13) -0.0083(14)
O9 0.0160(15) 0.0187(16) 0.0174(15) -0.0088(13) 0.0004(12) -0.0050(13)
O7 0.0294(19) 0.0254(18) 0.0271(18) -0.0120(15) 0.0026(15) -0.0132(15)
O5 0.0185(17) 0.0267(18) 0.0255(18) -0.0086(15) -0.0051(14) -0.0026(14)
O11 0.0277(18) 0.0251(18) 0.0188(16) -0.0110(14) -0.0014(14) -0.0058(15)
O6 0.0275(18) 0.0244(18) 0.0184(16) -0.0070(14) -0.0003(14) -0.0089(15)
C4 0.023(2) 0.018(2) 0.017(2) -0.0087(18) 0.0003(18) -0.0064(19)
O13 0.049(3) 0.033(2) 0.034(2) -0.0107(18) -0.019(2) 0.0019(19)
O12 0.051(3) 0.042(2) 0.031(2) -0.0075(18) -0.0051(19) -0.027(2)
C13 0.028(3) 0.027(3) 0.018(2) -0.004(2) -0.006(2) -0.002(2)
C6 0.029(3) 0.023(3) 0.026(3) -0.014(2) -0.003(2) -0.002(2)
C7 0.023(2) 0.028(3) 0.021(2) -0.009(2) -0.002(2) -0.008(2)
N1 0.031(2) 0.018(2) 0.022(2) -0.0053(17) -0.0072(18) -0.0044(18)
C10 0.030(3) 0.030(3) 0.026(3) -0.006(2) -0.006(2) -0.011(2)
C2 0.017(2) 0.023(2) 0.019(2) -0.0110(19) 0.0011(18) -0.0040(19)
C11 0.026(3) 0.033(3) 0.023(2) -0.014(2) -0.004(2) -0.008(2)
C1 0.025(2) 0.021(2) 0.019(2) -0.0099(19) -0.0016(19) -0.0038(19)
C12 0.020(2) 0.028(3) 0.024(2) -0.009(2) -0.004(2) -0.006(2)
C15 0.026(3) 0.025(3) 0.025(3) -0.006(2) -0.003(2) -0.004(2)
C16 0.033(3) 0.026(3) 0.037(3) -0.005(2) 0.001(3) 0.000(2)
C3 0.021(2) 0.021(2) 0.018(2) -0.0102(19) 0.0005(18) -0.0064(19)
C9 0.041(3) 0.025(3) 0.040(3) -0.012(2) -0.007(3) -0.012(2)
C5 0.025(2) 0.022(2) 0.021(2) -0.009(2) -0.002(2) -0.003(2)
C14 0.026(3) 0.023(2) 0.022(2) -0.008(2) 0.002(2) -0.006(2)
C8 0.037(3) 0.034(3) 0.030(3) -0.018(2) 0.003(2) -0.013(2)
C19 0.040(3) 0.023(3) 0.031(3) -0.008(2) -0.007(2) -0.005(2)
C18 0.050(4) 0.034(3) 0.038(3) -0.016(3) -0.005(3) -0.010(3)
C17 0.049(4) 0.024(3) 0.045(3) -0.019(3) 0.004(3) -0.007(3)
C20 0.029(6) 0.034(7) 0.043(7) -0.009(5) -0.003(5) -0.019(6)
N2 0.029(4) 0.035(4) 0.039(5) -0.009(4) 0.000(4) -0.023(3)
C24 0.031(5) 0.035(5) 0.046(7) -0.004(5) -0.006(5) -0.020(4)
C21 0.032(6) 0.036(7) 0.036(6) -0.014(5) -0.007(5) -0.005(5)
C22 0.034(6) 0.019(5) 0.042(6) -0.005(4) -0.007(5) -0.003(4)
C32 0.025(5) 0.032(5) 0.046(6) -0.004(4) -0.002(5) -0.014(4)
C23 0.047(7) 0.044(7) 0.060(8) -0.028(6) -0.011(6) -0.008(6)
C35 0.048(9) 0.057(10) 0.045(7) 0.001(8) -0.001(7) -0.010(8)
C28 0.052(7) 0.047(8) 0.043(7) -0.015(6) 0.004(6) -0.028(6)
C30 0.149(18) 0.120(15) 0.059(11) -0.038(10) 0.009(11) -0.100(14)
C29 0.090(12) 0.081(12) 0.082(11) -0.043(9) -0.013(9) -0.044(10)
C47 0.068(11) 0.053(9) 0.081(12) -0.028(9) 0.020(8) -0.029(8)
C25 0.045(6) 0.037(6) 0.054(8) -0.007(6) -0.002(6) -0.020(5)
C27 0.043(8) 0.057(10) 0.084(13) -0.042(10) -0.011(8) -0.012(7)
C26 0.040(7) 0.052(8) 0.063(10) -0.015(8) -0.007(7) -0.011(6)
N3 0.049(6) 0.039(5) 0.041(5) -0.014(5) 0.011(4) -0.030(5)
C40 0.049(6) 0.033(6) 0.048(6) -0.008(5) -0.003(5) -0.016(5)
C36 0.057(7) 0.038(6) 0.034(5) -0.010(5) 0.011(5) -0.029(5)
C48 0.047(7) 0.055(7) 0.040(6) -0.013(5) 0.008(5) -0.027(6)
C44 0.064(8) 0.040(6) 0.048(7) -0.018(5) 0.014(6) -0.029(6)
C43 0.067(10) 0.076(11) 0.068(8) -0.033(8) 0.003(8) -0.006(9)
C50 0.065(10) 0.199(16) 0.051(9) -0.033(9) -0.005(7) -0.067(10)
C42 0.083(12) 0.055(10) 0.069(8) -0.017(7) -0.022(9) -0.024(9)
C49 0.079(10) 0.138(12) 0.056(8) -0.059(8) 0.011(6) -0.062(9)
C45 0.083(11) 0.043(8) 0.068(11) -0.026(8) 0.037(9) -0.038(8)
C46 0.092(12) 0.051(9) 0.066(10) -0.036(8) 0.024(8) -0.029(8)
C41 0.059(11) 0.033(8) 0.063(9) -0.003(6) -0.022(8) -0.008(8)
C39 0.059(8) 0.053(8) 0.071(10) -0.039(7) 0.006(7) -0.026(6)
C34 0.030(6) 0.036(8) 0.063(8) -0.008(6) -0.005(6) -0.012(6)
C51 0.133(19) 0.203(17) 0.028(8) -0.034(11) -0.042(10) 0.110(18)
C33 0.021(5) 0.052(7) 0.042(6) -0.018(6) 0.004(5) -0.016(5)
C37 0.045(7) 0.042(7) 0.035(8) -0.013(6) 0.007(6) -0.030(5)
C38 0.038(7) 0.048(7) 0.035(6) -0.008(5) 0.006(5) -0.024(5)
C31 0.15(2) 0.15(2) 0.103(17) -0.082(16) 0.022(15) -0.091(18)

loop_
_atom_type_symbol
_atom_type_description
_atom_type_scat_dispersion_real
_atom_type_scat_dispersion_imag
_atom_type_scat_source
C C 0.0033 0.0016 'International Tables Vol C Tables 4.2.6.8 and 6.1.1.4'
H H 0.0000 0.0000 'International Tables Vol C Tables 4.2.6.8 and 6.1.1.4'
N N 0.0061 0.0033 'International Tables Vol C Tables 4.2.6.8 and 6.1.1.4'
O O 0.0106 0.0060 'International Tables Vol C Tables 4.2.6.8 and 6.1.1.4'
V V 0.3005 0.5294 'International Tables Vol C Tables 4.2.6.8 and 6.1.1.4'

loop_
_geom_angle_atom_site_label_1
_geom_angle_atom_site_label_2
_geom_angle_atom_site_label_3
_geom_angle
_geom_angle_site_symmetry_1
_geom_angle_site_symmetry_3
V2 V1 V3 66.00(3) 2_665 2_665
O4 V1 V2 88.86(10) . 2_665
O4 V1 V3 32.83(9) . 2_665
O4 V1 O8 85.46(13) . .
O4 V1 O1 80.11(10) . .
O4 V1 O9 157.34(13) . .
O8 V1 V2 124.34(9) . 2_665
O8 V1 V3 81.10(9) . 2_665
O8 V1 O1 77.00(9) . .
O1 V1 V2 47.55(2) . 2_665
O1 V1 V3 47.34(2) . 2_665
O2 V1 V2 35.40(10) . 2_665
O2 V1 V3 87.11(11) . 2_665
O2 V1 O4 93.56(14) . .
O2 V1 O8 159.71(14) . .
O2 V1 O1 82.87(10) . .
O2 V1 O9 90.99(14) . .
O9 V1 V2 82.07(9) . 2_665
O9 V1 V3 125.59(9) . 2_665
O9 V1 O8 82.67(12) . .
O9 V1 O1 78.45(9) . .
O5 V1 V2 139.48(13) . 2_665
O5 V1 V3 135.12(13) . 2_665
O5 V1 O4 102.44(16) . .
O5 V1 O8 95.55(15) . .
O5 V1 O1 171.99(13) . .
O5 V1 O2 104.43(16) . .
O5 V1 O9 97.87(15) . .
V1 V2 V3 65.91(3) 2_665 2_665
O8 V2 V1 125.61(10) . 2_665
O8 V2 V3 82.37(9) . 2_665
O8 V2 O1 78.27(9) . .
O8 V2 O10 82.10(12) . .
O1 V2 V1 47.57(2) . 2_665
O1 V2 V3 47.56(2) . 2_665
O3 V2 V1 86.90(11) 2_665 2_665
O3 V2 V3 34.69(10) 2_665 2_665
O3 V2 O8 90.73(14) 2_665 .
O3 V2 O1 82.20(10) 2_665 .
O3 V2 O10 158.63(14) 2_665 .
O3 V2 O2 94.11(14) 2_665 2_665
O10 V2 V1 81.13(9) . 2_665
O10 V2 V3 124.01(9) . 2_665
O10 V2 O1 76.64(9) . .
O2 V2 V1 33.14(10) 2_665 2_665
O2 V2 V3 89.18(10) 2_665 2_665
O2 V2 O8 157.49(14) 2_665 .
O2 V2 O1 80.63(10) 2_665 .
O2 V2 O10 85.51(13) 2_665 .
O7 V2 V1 135.61(13) . 2_665
O7 V2 V3 138.88(13) . 2_665
O7 V2 O8 97.44(16) . .
O7 V2 O1 172.18(13) . .
O7 V2 O3 104.52(16) . 2_665
O7 V2 O10 96.39(15) . .
O7 V2 O2 102.57(16) . 2_665
V2 V3 V1 65.87(3) 2_665 2_665
O4 V3 V1 34.81(10) 2_665 2_665
O4 V3 V2 86.84(10) 2_665 2_665
O4 V3 O1 81.90(10) 2_665 .
O4 V3 O3 93.65(15) 2_665 .
O4 V3 O10 90.21(14) 2_665 .
O4 V3 O9 158.92(14) 2_665 .
O1 V3 V1 47.15(2) . 2_665
O1 V3 V2 47.35(2) . 2_665
O3 V3 V1 88.85(10) . 2_665
O3 V3 V2 33.03(10) . 2_665
O3 V3 O1 80.33(10) . .
O3 V3 O10 156.66(14) . .
O3 V3 O9 85.48(13) . .
O10 V3 V1 81.26(9) . 2_665
O10 V3 V2 124.58(9) . 2_665
O10 V3 O1 77.44(9) . .
O10 V3 O9 82.75(12) . .
O9 V3 V1 124.15(9) . 2_665
O9 V3 V2 80.99(9) . 2_665
O9 V3 O1 77.19(9) . .
O6 V3 V1 139.15(13) . 2_665
O6 V3 V2 136.67(13) . 2_665
O6 V3 O4 104.82(16) . 2_665
O6 V3 O1 171.70(13) . .
O6 V3 O3 103.79(16) . .
O6 V3 O10 97.42(15) . .
O6 V3 O9 95.81(15) . .
V3 O4 V1 112.36(16) 2_665 .
V2 O8 V1 109.08(14) . .
C1 O8 V1 118.0(3) . .
C1 O8 V2 119.7(3) . .
V1 O1 V1 180.0 2_665 .
V1 O1 V3 85.51(3) 2_665 .
V1 O1 V3 94.49(3) . .
V1 O1 V3 94.49(3) 2_665 2_665
V1 O1 V3 85.51(3) . 2_665
V2 O1 V1 95.11(3) 2_665 2_665
V2 O1 V1 95.11(3) . .
V2 O1 V1 84.89(3) . 2_665
V2 O1 V1 84.89(3) 2_665 .
V2 O1 V2 180.00(4) . 2_665
V2 O1 V3 94.91(3) 2_665 2_665
V2 O1 V3 94.91(3) . .
V2 O1 V3 85.09(3) 2_665 .
V2 O1 V3 85.09(3) . 2_665
V3 O1 V3 180.00(4) . 2_665
V2 O3 V3 112.29(16) 2_665 .
V3 O10 V2 110.47(15) . .
C3 O10 V2 118.3(3) . .
C3 O10 V3 119.2(3) . .
V1 O2 V2 111.45(16) . 2_665
V1 O9 V3 109.35(14) . .
C2 O9 V1 119.4(3) . .
C2 O9 V3 117.8(3) . .
C6 O11 C5 116.8(4) . .
C2 C4 C1 109.8(4) . .
C2 C4 C3 111.0(4) . .
C3 C4 C1 109.6(4) . .
C5 C4 C2 109.3(4) . .
C5 C4 C1 107.7(4) . .
C5 C4 C3 109.5(4) . .
O13 C13 N1 124.5(5) . .
O13 C13 C12 120.5(5) . .
N1 C13 C12 115.0(4) . .
O11 C6 C7 109.9(4) . .
O12 C6 O11 124.6(5) . .
O12 C6 C7 125.3(5) . .
C12 C7 C6 121.2(4) . .
C8 C7 C6 117.9(4) . .
C8 C7 C12 120.7(5) . .
C13 N1 H1 116.3 . .
C13 N1 C14 127.4(4) . .
C14 N1 H1 116.3 . .
C11 C10 H10 119.7 . .
C9 C10 H10 119.7 . .
C9 C10 C11 120.5(5) . .
O9 C2 C4 112.5(4) . .
O9 C2 H2A 109.1 . .
O9 C2 H2B 109.1 . .
C4 C2 H2A 109.1 . .
C4 C2 H2B 109.1 . .
H2A C2 H2B 107.8 . .
C10 C11 H11 119.7 . .
C10 C11 C12 120.7(5) . .
C12 C11 H11 119.7 . .
O8 C1 C4 112.1(4) . .
O8 C1 H1A 109.2 . .
O8 C1 H1B 109.2 . .
C4 C1 H1A 109.2 . .
C4 C1 H1B 109.2 . .
H1A C1 H1B 107.9 . .
C7 C12 C13 119.4(4) . .
C7 C12 C11 118.5(5) . .
C11 C12 C13 121.8(4) . .
C16 C15 H15 120.1 . .
C14 C15 H15 120.1 . .
C14 C15 C16 119.8(5) . .
C15 C16 H16 119.6 . .
C15 C16 C17 120.7(5) . .
C17 C16 H16 119.6 . .
O10 C3 C4 111.8(4) . .
O10 C3 H3A 109.2 . .
O10 C3 H3B 109.2 . .
C4 C3 H3A 109.2 . .
C4 C3 H3B 109.2 . .
H3A C3 H3B 107.9 . .
C10 C9 H9 120.1 . .
C10 C9 C8 119.8(5) . .
C8 C9 H9 120.1 . .
O11 C5 C4 110.4(4) . .
O11 C5 H5A 109.6 . .
O11 C5 H5B 109.6 . .
C4 C5 H5A 109.6 . .
C4 C5 H5B 109.6 . .
H5A C5 H5B 108.1 . .
C15 C14 N1 123.7(5) . .
C15 C14 C19 119.7(5) . .
C19 C14 N1 116.5(4) . .
C7 C8 C9 119.8(5) . .
C7 C8 H8 120.1 . .
C9 C8 H8 120.1 . .
C14 C19 H19 119.9 . .
C18 C19 C14 120.1(5) . .
C18 C19 H19 119.9 . .
C19 C18 H18 119.7 . .
C19 C18 C17 120.6(6) . .
C17 C18 H18 119.7 . .
C16 C17 H17 120.5 . .
C18 C17 C16 119.1(5) . .
C18 C17 H17 120.5 . .
H20A C20 H20B 107.5 . .
N2 C20 H20A 108.5 . .
N2 C20 H20B 108.5 . .
C21 C20 H20A 108.5 . .
C21 C20 H20B 108.5 . .
C21 C20 N2 115.1(10) . .
C20 N2 C32 110.2(9) . .
C24 N2 C20 109.4(9) . .
C24 N2 C32 106.6(7) . .
C28 N2 C20 106.6(8) . .
C28 N2 C24 112.6(10) . .
C28 N2 C32 111.5(9) . .
N2 C24 H24A 108.2 . .
N2 C24 H24B 108.2 . .
N2 C24 C25 116.5(9) . .
H24A C24 H24B 107.3 . .
C25 C24 H24A 108.2 . .
C25 C24 H24B 108.2 . .
C20 C21 H21A 109.3 . .
C20 C21 H21B 109.3 . .
C20 C21 C22 111.4(9) . .
H21A C21 H21B 108.0 . .
C22 C21 H21A 109.3 . .
C22 C21 H21B 109.3 . .
C21 C22 H22A 109.1 . .
C21 C22 H22B 109.1 . .
H22A C22 H22B 107.8 . .
C23 C22 C21 112.5(10) . .
C23 C22 H22A 109.1 . .
C23 C22 H22B 109.1 . .
N2 C32 H32A 108.6 . .
N2 C32 H32B 108.6 . .
H32A C32 H32B 107.6 . .
C33 C32 N2 114.6(9) . .
C33 C32 H32A 108.6 . .
C33 C32 H32B 108.6 . .
N2 C28 H28A 108.1 . .
N2 C28 H28B 108.1 . .
N2 C28 C29 116.7(11) . .
H28A C28 H28B 107.3 . .
C29 C28 H28A 108.1 . .
C29 C28 H28B 108.1 . .
H30A C30 H30B 107.5 . .
C29 C30 H30A 108.6 . .
C29 C30 H30B 108.6 . .
C31 C30 H30A 108.6 . .
C31 C30 H30B 108.6 . .
C31 C30 C29 114.9(16) . .
C28 C29 H29A 109.7 . .
C28 C29 H29B 109.7 . .
C30 C29 C28 109.8(13) . .
C30 C29 H29A 109.7 . .
C30 C29 H29B 109.7 . .
H29A C29 H29B 108.2 . .
C24 C25 H25A 110.1 . .
C24 C25 H25B 110.1 . .
C24 C25 C26 108.2(10) . .
H25A C25 H25B 108.4 . .
C26 C25 H25A 110.1 . .
C26 C25 H25B 110.1 . .
C25 C26 C27 114.4(13) . .
C25 C26 H26A 108.7 . .
C25 C26 H26B 108.7 . .
C27 C26 H26A 108.7 . .
C27 C26 H26B 108.7 . .
H26A C26 H26B 107.6 . .
C40 N3 C48 108.1(8) . .
C36 N3 C40 112.1(9) . .
C36 N3 C48 110.3(9) . .
C44 N3 C40 110.7(10) . .
C44 N3 C36 107.0(8) . .
C44 N3 C48 108.6(10) . .
N3 C40 H40A 108.3 . .
N3 C40 H40B 108.3 . .
N3 C40 C41 116.1(11) . .
H40A C40 H40B 107.4 . .
C41 C40 H40A 108.3 . .
C41 C40 H40B 108.3 . .
N3 C36 H36A 108.3 . .
N3 C36 H36B 108.3 . .
H36A C36 H36B 107.4 . .
C37 C36 N3 115.9(9) . .
C37 C36 H36A 108.3 . .
C37 C36 H36B 108.3 . .
N3 C48 H48A 107.1 . .
N3 C48 H48B 107.1 . .
N3 C48 C49 120.7(10) . .
H48A C48 H48B 106.8 . .
C49 C48 H48A 107.1 . .
C49 C48 H48B 107.1 . .
N3 C44 H44A 108.2 . .
N3 C44 H44B 108.2 . .
N3 C44 C45 116.6(10) . .
H44A C44 H44B 107.3 . .
C45 C44 H44A 108.2 . .
C45 C44 H44B 108.2 . .
H50A C50 H50B 106.7 . .
C49 C50 H50A 106.9 . .
C49 C50 H50B 106.9 . .
C49 C50 C51 121.8(14) . .
C51 C50 H50A 106.9 . .
C51 C50 H50B 106.9 . .
C43 C42 H42A 108.6 . .
C43 C42 H42B 108.6 . .
C43 C42 C41 114.7(14) . .
H42A C42 H42B 107.6 . .
C41 C42 H42A 108.6 . .
C41 C42 H42B 108.6 . .
C48 C49 C50 111.7(13) . .
C48 C49 H49A 109.3 . .
C48 C49 H49B 109.3 . .
C50 C49 H49A 109.3 . .
C50 C49 H49B 109.3 . .
H49A C49 H49B 107.9 . .
C44 C45 H45A 108.7 . .
C44 C45 H45B 108.7 . .
C44 C45 C46 114.3(13) . .
H45A C45 H45B 107.6 . .
C46 C45 H45A 108.7 . .
C46 C45 H45B 108.7 . .
C47 C46 C45 105.1(16) . .
C47 C46 H46A 110.7 . .
C47 C46 H46B 110.7 . .
C45 C46 H46A 110.7 . .
C45 C46 H46B 110.7 . .
H46A C46 H46B 108.8 . .
C40 C41 H41A 108.4 . .
C40 C41 H41B 108.4 . .
C42 C41 C40 115.5(12) . .
C42 C41 H41A 108.4 . .
C42 C41 H41B 108.4 . .
H41A C41 H41B 107.5 . .
C35 C34 H34A 109.2 . .
C35 C34 H34B 109.2 . .
C35 C34 C33 112.1(10) . .
H34A C34 H34B 107.9 . .
C33 C34 H34A 109.2 . .
C33 C34 H34B 109.2 . .
C32 C33 C34 112.4(9) . .
C32 C33 H33A 109.1 . .
C32 C33 H33B 109.1 . .
C34 C33 H33A 109.1 . .
C34 C33 H33B 109.1 . .
H33A C33 H33B 107.9 . .
C36 C37 H37A 109.3 . .
C36 C37 H37B 109.3 . .
C36 C37 C38 111.4(10) . .
H37A C37 H37B 108.0 . .
C38 C37 H37A 109.3 . .
C38 C37 H37B 109.3 . .
C39 C38 C37 109.8(11) . .
C39 C38 H38A 109.7 . .
C39 C38 H38B 109.7 . .
C37 C38 H38A 109.7 . .
C37 C38 H38B 109.7 . .
H38A C38 H38B 108.2 . .

loop_
_geom_bond_atom_site_label_1
_geom_bond_atom_site_label_2
_geom_bond_distance
_geom_bond_site_symmetry_2
V1 V2 3.0251(12) 2_665
V1 V3 3.0483(11) 2_665
V1 O4 1.882(3) .
V1 O8 2.062(3) .
V1 O1 2.2415(8) .
V1 O2 1.777(3) .
V1 O9 1.993(3) .
V1 O5 1.604(3) .
V2 V1 3.0251(12) 2_665
V2 V3 3.0356(11) 2_665
V2 O8 1.999(3) .
V2 O1 2.2409(8) .
V2 O3 1.788(3) 2_665
V2 O10 2.038(3) .
V2 O2 1.883(3) 2_665
V2 O7 1.612(3) .
V3 V1 3.0483(11) 2_665
V3 V2 3.0356(11) 2_665
V3 O4 1.787(3) 2_665
V3 O1 2.2487(8) .
V3 O3 1.867(3) .
V3 O10 1.988(3) .
V3 O9 2.048(3) .
V3 O6 1.601(3) .
O4 V3 1.787(3) 2_665
O8 C1 1.425(5) .
O1 V1 2.2415(8) 2_665
O1 V2 2.2409(8) 2_665
O1 V3 2.2487(8) 2_665
O3 V2 1.788(3) 2_665
O10 C3 1.424(5) .
O2 V2 1.883(3) 2_665
O9 C2 1.426(5) .
O11 C6 1.362(6) .
O11 C5 1.448(6) .
C4 C2 1.536(6) .
C4 C1 1.543(6) .
C4 C3 1.539(6) .
C4 C5 1.533(6) .
O13 C13 1.222(6) .
O12 C6 1.191(6) .
C13 N1 1.372(6) .
C13 C12 1.498(7) .
C6 C7 1.506(7) .
C7 C12 1.397(7) .
C7 C8 1.390(7) .
N1 H1 0.8600 .
N1 C14 1.421(6) .
C10 H10 0.9300 .
C10 C11 1.385(7) .
C10 C9 1.379(8) .
C2 H2A 0.9700 .
C2 H2B 0.9700 .
C11 H11 0.9300 .
C11 C12 1.412(7) .
C1 H1A 0.9700 .
C1 H1B 0.9700 .
C15 H15 0.9300 .
C15 C16 1.392(8) .
C15 C14 1.383(7) .
C16 H16 0.9300 .
C16 C17 1.394(9) .
C3 H3A 0.9700 .
C3 H3B 0.9700 .
C9 H9 0.9300 .
C9 C8 1.409(8) .
C5 H5A 0.9700 .
C5 H5B 0.9700 .
C14 C19 1.402(7) .
C8 H8 0.9300 .
C19 H19 0.9300 .
C19 C18 1.381(8) .
C18 H18 0.9300 .
C18 C17 1.389(8) .
C17 H17 0.9300 .
C20 H20A 0.9700 .
C20 H20B 0.9700 .
C20 N2 1.522(11) .
C20 C21 1.509(12) .
N2 C24 1.517(10) .
N2 C32 1.525(10) .
N2 C28 1.516(11) .
C24 H24A 0.9700 .
C24 H24B 0.9700 .
C24 C25 1.517(11) .
C21 H21A 0.9700 .
C21 H21B 0.9700 .
C21 C22 1.515(11) .
C22 H22A 0.9700 .
C22 H22B 0.9700 .
C22 C23 1.510(11) .
C32 H32A 0.9700 .
C32 H32B 0.9700 .
C32 C33 1.518(11) .
C23 H23A 0.9600 .
C23 H23B 0.9600 .
C23 H23C 0.9600 .
C35 H35A 0.9600 .
C35 H35B 0.9600 .
C35 H35C 0.9600 .
C35 C34 1.522(12) .
C28 H28A 0.9700 .
C28 H28B 0.9700 .
C28 C29 1.527(12) .
C30 H30A 0.9700 .
C30 H30B 0.9700 .
C30 C29 1.520(13) .
C30 C31 1.494(13) .
C29 H29A 0.9700 .
C29 H29B 0.9700 .
C47 H47A 0.9600 .
C47 H47B 0.9600 .
C47 H47C 0.9600 .
C47 C46 1.486(13) .
C25 H25A 0.9700 .
C25 H25B 0.9700 .
C25 C26 1.527(12) .
C27 H27A 0.9600 .
C27 H27B 0.9600 .
C27 H27C 0.9600 .
C27 C26 1.532(13) .
C26 H26A 0.9700 .
C26 H26B 0.9700 .
N3 C40 1.521(11) .
N3 C36 1.519(11) .
N3 C48 1.523(11) .
N3 C44 1.504(11) .
C40 H40A 0.9700 .
C40 H40B 0.9700 .
C40 C41 1.531(12) .
C36 H36A 0.9700 .
C36 H36B 0.9700 .
C36 C37 1.517(12) .
C48 H48A 0.9700 .
C48 H48B 0.9700 .
C48 C49 1.534(12) .
C44 H44A 0.9700 .
C44 H44B 0.9700 .
C44 C45 1.510(12) .
C43 H43A 0.9600 .
C43 H43B 0.9600 .
C43 H43C 0.9600 .
C43 C42 1.513(13) .
C50 H50A 0.9700 .
C50 H50B 0.9700 .
C50 C49 1.543(13) .
C50 C51 1.556(14) .
C42 H42A 0.9700 .
C42 H42B 0.9700 .
C42 C41 1.516(13) .
C49 H49A 0.9700 .
C49 H49B 0.9700 .
C45 H45A 0.9700 .
C45 H45B 0.9700 .
C45 C46 1.529(12) .
C46 H46A 0.9700 .
C46 H46B 0.9700 .
C41 H41A 0.9700 .
C41 H41B 0.9700 .
C39 H39A 0.9600 .
C39 H39B 0.9600 .
C39 H39C 0.9600 .
C39 C38 1.514(12) .
C34 H34A 0.9700 .
C34 H34B 0.9700 .
C34 C33 1.534(11) .
C51 H51A 0.9600 .
C51 H51B 0.9600 .
C51 H51C 0.9600 .
C33 H33A 0.9700 .
C33 H33B 0.9700 .
C37 H37A 0.9700 .
C37 H37B 0.9700 .
C37 C38 1.518(11) .
C38 H38A 0.9700 .
C38 H38B 0.9700 .
C31 H31A 0.9600 .
C31 H31B 0.9600 .
C31 H31C 0.9600 .

loop_
_geom_torsion_atom_site_label_1
_geom_torsion_atom_site_label_2
_geom_torsion_atom_site_label_3
_geom_torsion_atom_site_label_4
_geom_torsion
_geom_torsion_site_symmetry_1
_geom_torsion_site_symmetry_4
V1 V2 O8 V1 10.92(19) 2_665 .
V1 V2 O8 C1 -129.4(3) 2_665 .
V1 V2 O1 V1 180.0 2_665 .
V1 V2 O1 V2 119(100) 2_665 2_665
V1 V2 O1 V3 94.97(3) 2_665 2_665
V1 V2 O1 V3 -85.03(3) 2_665 .
V1 V2 O10 V3 42.19(12) 2_665 .
V1 V2 O10 C3 -175.5(3) 2_665 .
V1 V3 O1 V1 180.0 2_665 .
V1 V3 O1 V2 -95.53(3) 2_665 2_665
V1 V3 O1 V2 84.47(3) 2_665 .
V1 V3 O1 V3 -122(100) 2_665 2_665
V1 V3 O3 V2 43.99(16) 2_665 2_665
V1 V3 O10 V2 -41.78(12) 2_665 .
V1 V3 O10 C3 176.3(3) 2_665 .
V1 V3 O9 V1 -10.41(19) 2_665 .
V1 V3 O9 C2 130.2(3) 2_665 .
V1 O8 C1 C4 -67.9(4) . .
V1 O9 C2 C4 69.5(4) . .
V2 V1 O4 V3 43.96(15) 2_665 2_665
V2 V1 O8 V2 -10.75(19) 2_665 .
V2 V1 O8 C1 130.3(3) 2_665 .
V2 V1 O1 V1 -66(100) 2_665 2_665
V2 V1 O1 V2 180.0 2_665 .
V2 V1 O1 V3 84.65(3) 2_665 .
V2 V1 O1 V3 -95.35(3) 2_665 2_665
V2 V1 O9 V3 -42.20(12) 2_665 .
V2 V1 O9 C2 177.9(3) 2_665 .
V2 V3 O1 V1 -84.47(3) 2_665 .
V2 V3 O1 V1 95.53(3) 2_665 2_665
V2 V3 O1 V2 180.0 2_665 .
V2 V3 O1 V3 -26(100) 2_665 2_665
V2 V3 O10 V2 10.76(19) 2_665 .
V2 V3 O10 C3 -131.2(3) 2_665 .
V2 V3 O9 V1 42.16(12) 2_665 .
V2 V3 O9 C2 -177.2(3) 2_665 .
V2 O8 C1 C4 69.0(4) . .
V2 O10 C3 C4 -69.6(4) . .
V3 V1 O8 V2 41.98(12) 2_665 .
V3 V1 O8 C1 -176.9(3) 2_665 .
V3 V1 O1 V1 29(100) 2_665 2_665
V3 V1 O1 V2 95.35(3) 2_665 2_665
V3 V1 O1 V2 -84.65(3) 2_665 .
V3 V1 O1 V3 180.0 2_665 .
V3 V1 O2 V2 -50.80(14) 2_665 2_665
V3 V1 O9 V3 10.60(19) 2_665 .
V3 V1 O9 C2 -129.3(3) 2_665 .
V3 V2 O8 V1 -42.03(12) 2_665 .
V3 V2 O8 C1 177.7(3) 2_665 .
V3 V2 O1 V1 85.03(3) 2_665 .
V3 V2 O1 V1 -94.97(3) 2_665 2_665
V3 V2 O1 V2 24(100) 2_665 2_665
V3 V2 O1 V3 180.0 2_665 .
V3 V2 O10 V3 -10.68(19) 2_665 .
V3 V2 O10 C3 131.7(3) 2_665 .
V3 O10 C3 C4 69.4(4) . .
V3 O9 C2 C4 -67.1(4) . .
O4 V1 O8 V2 74.76(16) . .
O4 V1 O8 C1 -144.2(3) . .
O4 V1 O1 V1 32(100) . 2_665
O4 V1 O1 V2 -82.40(10) . .
O4 V1 O1 V2 97.60(10) . 2_665
O4 V1 O1 V3 2.25(10) . 2_665
O4 V1 O1 V3 -177.75(10) . .
O4 V1 O2 V2 -83.01(18) . 2_665
O4 V1 O9 V3 25.1(4) . .
O4 V1 O9 C2 -114.8(4) . .
O4 V3 O1 V1 2.36(11) 2_665 2_665
O4 V3 O1 V1 -177.64(11) 2_665 .
O4 V3 O1 V2 86.82(11) 2_665 .
O4 V3 O1 V2 -93.18(11) 2_665 2_665
O4 V3 O1 V3 -119(100) 2_665 2_665
O4 V3 O3 V2 78.49(19) 2_665 2_665
O4 V3 O10 V2 -75.55(16) 2_665 .
O4 V3 O10 C3 142.5(3) 2_665 .
O4 V3 O9 V1 -13.3(5) 2_665 .
O4 V3 O9 C2 127.3(4) 2_665 .
O8 V1 O4 V3 -80.62(18) . 2_665
O8 V1 O1 V1 119(100) . 2_665
O8 V1 O1 V2 -174.82(9) . 2_665
O8 V1 O1 V2 5.18(9) . .
O8 V1 O1 V3 -90.17(9) . .
O8 V1 O1 V3 89.83(9) . 2_665
O8 V1 O2 V2 3.5(5) . 2_665
O8 V1 O9 V3 84.11(15) . .
O8 V1 O9 C2 -55.8(3) . .
O8 V2 O1 V1 174.68(9) . 2_665
O8 V2 O1 V1 -5.32(9) . .
O8 V2 O1 V2 -66(100) . 2_665
O8 V2 O1 V3 89.65(9) . .
O8 V2 O1 V3 -90.35(9) . 2_665
O8 V2 O10 V3 -85.89(16) . .
O8 V2 O10 C3 56.5(3) . .
O1 V1 O4 V3 -3.05(14) . 2_665
O1 V1 O8 V2 -6.12(11) . .
O1 V1 O8 C1 135.0(3) . .
O1 V1 O2 V2 -3.45(14) . 2_665
O1 V1 O9 V3 5.96(11) . .
O1 V1 O9 C2 -133.9(3) . .
O1 V2 O8 V1 6.09(11) . .
O1 V2 O8 C1 -134.2(3) . .
O1 V2 O10 V3 -6.14(11) . .
O1 V2 O10 C3 136.2(3) . .
O1 V3 O3 V2 -2.65(14) . 2_665
O1 V3 O10 V2 6.10(11) . .
O1 V3 O10 C3 -135.9(3) . .
O1 V3 O9 V1 -5.97(11) . .
O1 V3 O9 C2 134.7(3) . .
O3 V2 O8 V1 -75.79(16) 2_665 .
O3 V2 O8 C1 143.9(3) 2_665 .
O3 V2 O1 V1 -92.93(11) 2_665 2_665
O3 V2 O1 V1 87.07(11) 2_665 .
O3 V2 O1 V2 26(100) 2_665 2_665
O3 V2 O1 V3 2.04(11) 2_665 2_665
O3 V2 O1 V3 -177.96(11) 2_665 .
O3 V2 O10 V3 -14.5(5) 2_665 .
O3 V2 O10 C3 127.8(4) 2_665 .
O3 V3 O1 V1 -82.51(11) . .
O3 V3 O1 V1 97.49(11) . 2_665
O3 V3 O1 V2 1.96(10) . 2_665
O3 V3 O1 V2 -178.04(10) . .
O3 V3 O1 V3 -24(100) . 2_665
O3 V3 O10 V2 24.2(4) . .
O3 V3 O10 C3 -117.8(4) . .
O3 V3 O9 V1 75.12(16) . .
O3 V3 O9 C2 -144.3(3) . .
O10 V2 O8 V1 84.00(15) . .
O10 V2 O8 C1 -56.3(3) . .
O10 V2 O1 V1 -89.86(9) . .
O10 V2 O1 V1 90.14(9) . 2_665
O10 V2 O1 V2 -151(100) . 2_665
O10 V2 O1 V3 -174.90(9) . 2_665
O10 V2 O1 V3 5.10(9) . .
O10 V3 O1 V1 90.32(9) . .
O10 V3 O1 V1 -89.68(9) . 2_665
O10 V3 O1 V2 -5.21(9) . .
O10 V3 O1 V2 174.79(9) . 2_665
O10 V3 O1 V3 149(100) . 2_665
O10 V3 O3 V2 -20.6(5) . 2_665
O10 V3 O9 V1 -84.67(16) . .
O10 V3 O9 C2 55.9(3) . .
O2 V1 O4 V3 79.07(19) . 2_665
O2 V1 O8 V2 -13.2(5) . .
O2 V1 O8 C1 127.9(4) . .
O2 V1 O1 V1 -63(100) . 2_665
O2 V1 O1 V2 2.71(11) . 2_665
O2 V1 O1 V2 -177.29(11) . .
O2 V1 O1 V3 -92.64(11) . 2_665
O2 V1 O1 V3 87.36(11) . .
O2 V1 O9 V3 -76.56(16) . .
O2 V1 O9 C2 143.6(3) . .
O2 V2 O8 V1 26.8(4) 2_665 .
O2 V2 O8 C1 -113.5(4) 2_665 .
O2 V2 O1 V1 2.57(10) 2_665 2_665
O2 V2 O1 V1 -177.43(10) 2_665 .
O2 V2 O1 V2 122(100) 2_665 2_665
O2 V2 O1 V3 97.53(10) 2_665 2_665
O2 V2 O1 V3 -82.47(10) 2_665 .
O2 V2 O10 V3 75.28(16) 2_665 .
O2 V2 O10 C3 -142.4(3) 2_665 .
O9 V1 O4 V3 -22.1(5) . 2_665
O9 V1 O8 V2 -85.90(15) . .
O9 V1 O8 C1 55.2(3) . .
O9 V1 O1 V1 -156(100) . 2_665
O9 V1 O1 V2 -89.78(9) . 2_665
O9 V1 O1 V2 90.22(9) . .
O9 V1 O1 V3 -5.13(9) . .
O9 V1 O1 V3 174.87(9) . 2_665
O9 V1 O2 V2 74.78(17) . 2_665
O9 V3 O1 V1 5.02(9) . .
O9 V3 O1 V1 -174.98(9) . 2_665
O9 V3 O1 V2 -90.52(9) . .
O9 V3 O1 V2 89.48(9) . 2_665
O9 V3 O1 V3 63(100) . 2_665
O9 V3 O3 V2 -80.40(18) . 2_665
O9 V3 O10 V2 84.53(15) . .
O9 V3 O10 C3 -57.4(3) . .
O7 V2 O8 V1 179.46(17) . .
O7 V2 O8 C1 39.1(3) . .
O7 V2 O1 V1 -62.6(10) . .
O7 V2 O1 V1 117.4(10) . 2_665
O7 V2 O1 V2 -123(100) . 2_665
O7 V2 O1 V3 -147.7(10) . 2_665
O7 V2 O1 V3 32.3(10) . .
O7 V2 O10 V3 177.45(17) . .
O7 V2 O10 C3 -40.2(3) . .
O5 V1 O4 V3 -175.31(19) . 2_665
O5 V1 O8 V2 176.85(17) . .
O5 V1 O8 C1 -42.1(3) . .
O5 V1 O1 V1 141(100) . 2_665
O5 V1 O1 V2 26.9(10) . .
O5 V1 O1 V2 -153.1(10) . 2_665
O5 V1 O1 V3 -68.5(10) . .
O5 V1 O1 V3 111.5(10) . 2_665
O5 V1 O2 V2 173.17(18) . 2_665
O5 V1 O9 V3 178.73(17) . .
O5 V1 O9 C2 38.8(3) . .
O11 C6 C7 C12 128.1(5) . .
O11 C6 C7 C8 -57.1(6) . .
O6 V3 O1 V1 -142.0(9) . 2_665
O6 V3 O1 V1 38.0(9) . .
O6 V3 O1 V2 -57.6(9) . .
O6 V3 O1 V2 122.4(9) . 2_665
O6 V3 O1 V3 96(100) . 2_665
O6 V3 O3 V2 -175.28(18) . 2_665
O6 V3 O10 V2 179.48(17) . .
O6 V3 O10 C3 37.5(3) . .
O6 V3 O9 V1 178.56(17) . .
O6 V3 O9 C2 -40.8(3) . .
O13 C13 N1 C14 -1.0(9) . .
O13 C13 C12 C7 -33.9(7) . .
O13 C13 C12 C11 139.5(5) . .
O12 C6 C7 C12 -56.4(7) . .
O12 C6 C7 C8 118.5(6) . .
C13 N1 C14 C15 -14.1(8) . .
C13 N1 C14 C19 168.1(5) . .
C6 O11 C5 C4 -106.0(5) . .
C6 C7 C12 C13 -10.8(7) . .
C6 C7 C12 C11 175.5(4) . .
C6 C7 C8 C9 -175.3(5) . .
N1 C13 C12 C7 148.3(5) . .
N1 C13 C12 C11 -38.2(7) . .
N1 C14 C19 C18 177.7(5) . .
C10 C11 C12 C13 -173.9(5) . .
C10 C11 C12 C7 -0.4(7) . .
C10 C9 C8 C7 -0.4(8) . .
C2 C4 C1 O8 61.6(5) . .
C2 C4 C3 O10 -59.8(5) . .
C2 C4 C5 O11 -62.5(5) . .
C11 C10 C9 C8 0.8(8) . .
C1 C4 C2 O9 -61.4(5) . .
C1 C4 C3 O10 61.6(5) . .
C1 C4 C5 O11 178.3(4) . .
C12 C13 N1 C14 176.7(5) . .
C12 C7 C8 C9 -0.4(8) . .
C15 C16 C17 C18 2.0(9) . .
C15 C14 C19 C18 -0.3(8) . .
C16 C15 C14 N1 -178.1(5) . .
C16 C15 C14 C19 -0.3(8) . .
C3 C4 C2 O9 59.9(5) . .
C3 C4 C1 O8 -60.5(5) . .
C3 C4 C5 O11 59.3(5) . .
C9 C10 C11 C12 -0.4(8) . .
C5 O11 C6 O12 -3.3(7) . .
C5 O11 C6 C7 172.3(4) . .
C5 C4 C2 O9 -179.3(4) . .
C5 C4 C1 O8 -179.5(4) . .
C5 C4 C3 O10 179.4(4) . .
C14 C15 C16 C17 -0.6(8) . .
C14 C19 C18 C17 1.7(9) . .
C8 C7 C12 C13 174.5(5) . .
C8 C7 C12 C11 0.8(7) . .
C19 C18 C17 C16 -2.5(9) . .
C20 N2 C24 C25 54.4(14) . .
C20 N2 C32 C33 -62.6(13) . .
C20 N2 C28 C29 175.8(14) . .
C20 C21 C22 C23 -176.3(10) . .
N2 C20 C21 C22 -172.5(10) . .
N2 C24 C25 C26 -175.4(11) . .
N2 C32 C33 C34 174.4(10) . .
N2 C28 C29 C30 -165.7(16) . .
C24 N2 C32 C33 178.8(10) . .
C24 N2 C28 C29 -64.3(16) . .
C24 C25 C26 C27 71.4(18) . .
C21 C20 N2 C24 61.2(14) . .
C21 C20 N2 C32 -55.7(13) . .
C21 C20 N2 C28 -176.9(12) . .
C32 N2 C24 C25 173.5(11) . .
C32 N2 C28 C29 55.4(17) . .
C35 C34 C33 C32 -68.0(15) . .
C28 N2 C24 C25 -63.9(14) . .
C28 N2 C32 C33 55.6(13) . .
N3 C40 C41 C42 104.2(17) . .
N3 C36 C37 C38 172.3(11) . .
N3 C48 C49 C50 -153.5(13) . .
N3 C44 C45 C46 171.0(14) . .
C40 N3 C36 C37 -72.1(14) . .
C40 N3 C48 C49 175.7(13) . .
C40 N3 C44 C45 48.8(17) . .
C36 N3 C40 C41 -56.1(14) . .
C36 N3 C48 C49 52.9(16) . .
C36 N3 C44 C45 171.3(14) . .
C36 C37 C38 C39 170.6(12) . .
C48 N3 C40 C41 -177.8(11) . .
C48 N3 C36 C37 48.4(14) . .
C48 N3 C44 C45 -69.7(16) . .
C44 N3 C40 C41 63.3(14) . .
C44 N3 C36 C37 166.3(12) . .
C44 N3 C48 C49 -64.1(15) . .
C44 C45 C46 C47 -81(2) . .
C43 C42 C41 C40 -167.7(15) . .
C51 C50 C49 C48 58(2) . .
C31 C30 C29 C28 -178(2) . .
